data_4502452
loop_
_publ_author_name
'Habgood, Matthew'
'Deij, Menno A.'
'Mazurek, Jaroslaw'
'Price, Sarah L.'
'ter Horst, Joop H.'

_publ_section_title
;
 Carbamazepine Co-crystallization with Pyridine Carboxamides:
 Rationalization by Complementary Phase Diagrams and Crystal Energy
 Landscapes
;
_journal_issue 2
_journal_name_full 'Crystal Growth &amp; Design'
_journal_page_first 903
_journal_paper_doi 10.1021/cg901230b
_journal_volume 10
_journal_year 2010
_chemical_formula_moiety 'C15 H12 N2 O, C6 H6 N2 O'
_chemical_formula_sum 'C21 H18 N4 O2'
_chemical_formula_weight 358.39
_chemical_name_systematic ?
_space_group_IT_number 14
_symmetry_cell_setting monoclinic
_symmetry_Int_Tables_number 14
_symmetry_space_group_name_Hall '-P 2yn'
_symmetry_space_group_name_H-M 'P 1 21/n 1'
_cell_angle_alpha 90
_cell_angle_beta 90.9461(9)
_cell_angle_gamma 90
_cell_formula_units_Z 4
_cell_length_a 5.16702(8)
_cell_length_b 17.6378(3)
_cell_length_c 19.7370(3)
_cell_measurement_temperature 298
_cell_volume 1798.48(5)
_computing_cell_refinement 'TOPAS (Coelho, 2003)'
_computing_data_collection 'DIFFRAC plus XRD Commander (Kienle & Jacob, 2003)'
_computing_data_reduction 'TOPAS (Coelho, 2003)'
_computing_molecular_graphics 'PLATON (Spek, 2003)'
_computing_publication_material 'enCifer (Cambridge Crystallographic Data Centre, 2004)'
_computing_structure_refinement TOPAS
_computing_structure_solution 'TOPAS (Coelho, 2003)'
_diffrn_ambient_temperature 298
_diffrn_measurement_device_type 'Bruker AXS D8 Advance'
_diffrn_radiation_monochromator 'primary focussing, Ge 111'
_diffrn_radiation_type 'Cu K\a~1~'
_diffrn_radiation_wavelength 1.54056
_diffrn_reflns_limit_h_max 3
_diffrn_reflns_limit_h_min 0
_diffrn_reflns_limit_k_max 10
_diffrn_reflns_limit_k_min -8
_diffrn_reflns_limit_l_max 11
_diffrn_reflns_limit_l_min -9
_diffrn_reflns_number 414
_exptl_absorpt_coefficient_mu 0.088
_exptl_absorpt_process_details none
_exptl_crystal_density_diffrn 1.324
_exptl_crystal_density_method 'Not Measured'
_exptl_crystal_F_000 752
_pd_char_colour white
_pd_char_particle_morphology 'visible needles'
_pd_instr_location 'Avantium Technologies B.V. Zekeringstraat 29 1014BV Amsterdam'
_pd_meas_2theta_range_inc 0.01577
_pd_meas_2theta_range_max 55.0
_pd_meas_2theta_range_min 3.0
_pd_meas_number_of_points 3298
_pd_meas_scan_method step
_pd_prep_temperature 298
_pd_proc_ls_background_function
;
Chebyshev polynomial
;
_pd_proc_ls_pref_orient_corr
;
A spherical harmonics-based preferred orientation correction (J\"arvinen,
1993) was applied with Topas during the Rietveld refinement.
;
_pd_proc_ls_profile_function
;
Fundamental parameters with axial divergence correction
;
_pd_proc_ls_prof_R_factor 0.0129
_pd_proc_ls_prof_wR_expected 0.0048
_pd_proc_ls_prof_wR_factor 0.0179
_pd_spec_mounting '0.3 mm glass capillary'
_pd_spec_mount_mode transmission
_pd_spec_shape cylinder
_pd_spec_size_axial 8
_pd_spec_size_equat 0.3
_pd_spec_size_thick 0.01
_refine_diff_density_max 0.6
_refine_diff_density_min -0.7
_refine_ls_extinction_method none
_refine_ls_goodness_of_fit_all 3.692
_refine_ls_hydrogen_treatment noref
_refine_ls_matrix_type sparse
_refine_ls_number_constraints 1
_refine_ls_number_parameters 96
_refine_ls_number_restraints 72
_refine_ls_shift/su_max 0.004
_refine_ls_structure_factor_coef Inet
_refine_ls_weighting_details 1/\s(Y~obs~)^2^
_refine_ls_weighting_scheme sigma
_cod_data_source_file cg901230b_si_002.cif
_cod_data_source_block I
_cod_depositor_comments
;
The following automatic conversions were performed:

'_symmetry_cell_setting' value 'Monoclinic' changed to 'monoclinic'
according to /home/saulius/struct/CIF-dictionaries/cif_core.dic
dictionary named 'cif_core.dic' version 2.4.2 from 2011-04-26.

Automatic conversion script
Id: cif_fix_values 1715 2011-07-08 13:25:40Z adriana 
;
_cod_original_sg_symbol_H-M 'P 21/n'
_cod_database_code 4502452

loop_
_symmetry_equiv_pos_site_id
_symmetry_equiv_pos_as_xyz
1 x,y,z
2 1/2-x,1/2+y,1/2-z
3 -x,-y,-z
4 1/2+x,1/2-y,1/2+z

loop_
_atom_site_label
_atom_site_type_symbol
_atom_site_thermal_displace_type
_atom_site_fract_x
_atom_site_fract_y
_atom_site_fract_z
_atom_site_occupancy
_atom_site_U_iso_or_equiv
O1 O Uiso 0.8015(16) 0.5762(3) 0.5381(4) 1.000 0.0750
N2 N Uiso 0.7865(11) 0.5296(2) 0.4286(2) 1.000 0.0750
N4 N Uiso 0.5866(11) 0.6419(2) 0.4544(2) 1.000 0.0750
C3 C Uiso 0.7380(12) 0.5843(3) 0.4740(3) 1.000 0.0750
C5 C Uiso 0.52866 0.65848 0.38365 1.000 0.0750
C6 C Uiso 0.32702 0.61816 0.35289 1.000 0.0750
C7 C Uiso 0.26787 0.62940 0.28497 1.000 0.0750
C8 C Uiso 0.41137 0.68077 0.24790 1.000 0.0750
C9 C Uiso 0.61202 0.72100 0.27857 1.000 0.0750
C10 C Uiso 0.67419 0.71205 0.34748 1.000 0.0750
C11 C Uiso 0.87090 0.75380 0.38150 1.000 0.0750
C12 C Uiso 0.88230 0.77820 0.44590 1.000 0.0750
C13 C Uiso 0.69691 0.76819 0.50144 1.000 0.0750
C14 C Uiso 0.65682 0.82497 0.54974 1.000 0.0750
C15 C Uiso 0.46352 0.81782 0.59743 1.000 0.0750
C16 C Uiso 0.30964 0.75319 0.59900 1.000 0.0750
C17 C Uiso 0.34975 0.69621 0.55309 1.000 0.0750
C18 C Uiso 0.54124 0.70366 0.50461 1.000 0.0750
O21 O Uiso 0.3050(15) 0.5662(5) 0.7001(3) 1.000 0.0750
N22 N Uiso 0.7453(7) 0.5829(3) 0.6783(2) 1.000 0.0750
N27 N Uiso 0.69956 0.53273 0.93041 1.000 0.0750
C23 C Uiso 0.5430(10) 0.5644(5) 0.7195(2) 1.000 0.0750
C24 C Uiso 0.61448 0.55592 0.79536 1.000 0.0750
C25 C Uiso 0.82846 0.58968 0.82727 1.000 0.0750
C26 C Uiso 0.87005 0.57769 0.89589 1.000 0.0750
C28 C Uiso 0.49287 0.49838 0.90160 1.000 0.0750
C29 C Uiso 0.45548 0.51078 0.83528 1.000 0.0750
H2A H Uiso 0.70720 0.53010 0.38930 1.000 0.0850
H2B H Uiso 0.87060 0.48720 0.44230 1.000 0.0850
H6 H Uiso 0.21260 0.58020 0.37880 1.000 0.0850
H7 H Uiso 0.12070 0.59910 0.26350 1.000 0.0850
H8 H Uiso 0.36950 0.68520 0.20170 1.000 0.0850
H9 H Uiso 0.70650 0.75200 0.25430 1.000 0.0850
H11 H Uiso 1.01400 0.76710 0.35350 1.000 0.0850
H12 H Uiso 1.03460 0.80630 0.45870 1.000 0.0850
H14 H Uiso 0.75700 0.86800 0.54710 1.000 0.0850
H15 H Uiso 0.42770 0.85690 0.62660 1.000 0.0850
H16 H Uiso 0.16730 0.74790 0.62920 1.000 0.0850
H17 H Uiso 0.23630 0.65080 0.55190 1.000 0.0850
H22A H Uiso 0.71660 0.59060 0.63640 1.000 0.0850
H22B H Uiso 0.90970 0.58830 0.69640 1.000 0.0850
H25 H Uiso 0.95490 0.62070 0.80150 1.000 0.0850
H26 H Uiso 1.02540 0.60030 0.91810 1.000 0.0850
H28 H Uiso 0.38850 0.46660 0.92640 1.000 0.0850
H29 H Uiso 0.31890 0.48690 0.81290 1.000 0.0850

loop_
_atom_type_symbol
_atom_type_description
_atom_type_scat_dispersion_real
_atom_type_scat_dispersion_imag
_atom_type_scat_source
O O 0.0106 0.0060 'International Tables Vol C Tables 4.2.6.8 and 6.1.1.4'
N N 0.0061 0.0033 'International Tables Vol C Tables 4.2.6.8 and 6.1.1.4'
H H 0.0000 0.0000 'International Tables Vol C Tables 4.2.6.8 and 6.1.1.4'
C C 0.0033 0.0016 'International Tables Vol C Tables 4.2.6.8 and 6.1.1.4'

loop_
_geom_angle_atom_site_label_1
_geom_angle_atom_site_label_2
_geom_angle_atom_site_label_3
_geom_angle
_geom_angle_publ_flag
C3 N4 C5 122.81 yes
C3 N4 C18 117.39 yes
C5 N4 C18 117.30 yes
C3 N2 H2A 120.00 no
C3 N2 H2B 119.00 no
H2A N2 H2B 119.00 no
C26 N27 C28 124.13 yes
H22A N22 H22B 120.00 no
C23 N22 H22B 120.00 no
C23 N22 H22A 119.00 no
O1 C3 N4 119.9(5) yes
O1 C3 N2 121.3(5) yes
N2 C3 N4 117.9(5) yes
C6 C5 C10 121.56 no
N4 C5 C10 121.24 yes
N4 C5 C6 117.19 yes
C5 C6 C7 120.04 no
C6 C7 C8 119.54 no
C7 C8 C9 120.41 no
C8 C9 C10 121.58 no
C5 C10 C11 119.57 no
C5 C10 C9 116.84 no
C9 C10 C11 123.59 no
C10 C11 C12 129.49 no
C11 C12 C13 130.17 no
C12 C13 C18 120.78 no
C12 C13 C14 121.63 no
C14 C13 C18 117.43 no
C13 C14 C15 120.82 no
C14 C15 C16 120.49 no
C15 C16 C17 119.56 no
C16 C17 C18 120.08 no
N4 C18 C13 117.91 yes
C13 C18 C17 121.59 no
N4 C18 C17 120.51 yes
C7 C6 H6 117.00 no
C5 C6 H6 123.00 no
C6 C7 H7 119.00 no
C8 C7 H7 122.00 no
C7 C8 H8 117.00 no
C9 C8 H8 123.00 no
C10 C9 H9 119.00 no
C8 C9 H9 120.00 no
C10 C11 H11 114.00 no
C12 C11 H11 116.00 no
C13 C12 H12 114.00 no
C11 C12 H12 116.00 no
C13 C14 H14 117.00 no
C15 C14 H14 122.00 no
C16 C15 H15 119.00 no
C14 C15 H15 121.00 no
C17 C16 H16 118.00 no
C15 C16 H16 123.00 no
C18 C17 H17 119.00 no
C16 C17 H17 121.00 no
O21 C23 N22 123.5(5) yes
O21 C23 C24 120.33 yes
N22 C23 C24 115.14 yes
C25 C24 C29 117.21 no
C23 C24 C25 124.82 no
C23 C24 C29 117.96 no
C24 C25 C26 119.01 no
N27 C26 C25 118.87 yes
N27 C28 C29 116.14 yes
C24 C29 C28 124.62 no
C24 C25 H25 122.00 no
C26 C25 H25 119.00 no
N27 C26 H26 122.00 no
C25 C26 H26 119.00 no
N27 C28 H28 121.00 no
C29 C28 H28 123.00 no
C24 C29 H29 116.00 no
C28 C29 H29 119.00 no

loop_
_geom_bond_atom_site_label_1
_geom_bond_atom_site_label_2
_geom_bond_distance
_geom_bond_publ_flag
O1 C3 1.310(10) yes
O21 C23 1.282(9) yes
N2 C3 1.343(7) yes
N4 C5 1.4531 yes
N4 C18 1.4938 yes
N4 C3 1.336(7) yes
N2 H2A 0.8700 no
N2 H2B 0.9000 no
N22 C23 1.374(6) yes
N27 C26 1.3743 yes
N27 C28 1.3457 yes
N22 H22A 0.8500 no
N22 H22B 0.9200 no
C5 C10 1.4091 no
C5 C6 1.3925 no
C6 C7 1.3843 no
C7 C8 1.3871 no
C8 C9 1.3869 no
C9 C10 1.4013 no
C10 C11 1.4155 no
C11 C12 1.3423 no
C12 C13 1.4781 no
C13 C14 1.4004 no
C13 C18 1.3957 no
C14 C15 1.3893 no
C15 C16 1.3904 no
C16 C17 1.3712 no
C17 C18 1.3940 no
C6 H6 1.0300 no
C7 H7 1.0200 no
C8 H8 0.9400 no
C9 H9 0.8800 no
C11 H11 0.9600 no
C12 H12 0.9600 no
C14 H14 0.9200 no
C15 H15 0.9200 no
C16 H16 0.9600 no
C17 H17 0.9900 no
C23 C24 1.5435 no
C24 C25 1.3966 no
C24 C29 1.3969 no
C25 C26 1.3841 no
C28 C29 1.3380 no
C25 H25 1.0000 no
C26 H26 0.9900 no
C28 H28 0.9200 no
C29 H29 0.9300 no

loop_
_geom_hbond_atom_site_label_D
_geom_hbond_atom_site_label_H
_geom_hbond_atom_site_label_A
_geom_hbond_distance_DH
_geom_hbond_distance_HA
_geom_hbond_distance_DA
_geom_hbond_angle_DHA
_geom_hbond_site_symmetry_A
_geom_hbond_publ_flag
N2 H2A O21 0.8700 2.4500 3.081(8) 130.00 3_666 yes
N2 H2B O1 0.9000 2.0600 2.898(9) 153.00 3_766 yes
N22 H22A O1 0.8500 2.0100 2.790(9) 152.00 . yes
N22 H22B O21 0.9200 2.0800 2.932(9) 153.00 1_655 yes

loop_
_geom_torsion_atom_site_label_1
_geom_torsion_atom_site_label_2
_geom_torsion_atom_site_label_3
_geom_torsion_atom_site_label_4
_geom_torsion
_geom_torsion_publ_flag
C5 N4 C3 O1 174.00 no
C5 N4 C3 N2 -16.43 no
C18 N4 C3 O1 12.41 no
C18 N4 C3 N2 -178.02 no
C3 N4 C5 C6 83.90 no
C3 N4 C5 C10 -94.86 no
C18 N4 C5 C6 -114.49 no
C18 N4 C5 C10 66.75 no
C3 N4 C18 C13 96.05 no
C3 N4 C18 C17 -83.61 no
C5 N4 C18 C13 -66.57 no
C5 N4 C18 C17 113.76 no
C26 N27 C28 C29 -0.80 no
C28 N27 C26 C25 0.66 no
C10 C5 C6 C7 0.98 no
N4 C5 C6 C7 -177.78 no
C6 C5 C10 C9 -2.05 no
N4 C5 C10 C9 176.66 no
N4 C5 C10 C11 -3.70 no
C6 C5 C10 C11 177.59 no
C5 C6 C7 C8 0.26 no
C6 C7 C8 C9 -0.33 no
C7 C8 C9 C10 -0.83 no
C8 C9 C10 C5 1.98 no
C8 C9 C10 C11 -177.65 no
C5 C10 C11 C12 -32.97 no
C9 C10 C11 C12 146.64 no
C10 C11 C12 C13 1.15 no
C11 C12 C13 C18 30.56 no
C11 C12 C13 C14 -144.69 no
C12 C13 C14 C15 173.43 no
C12 C13 C18 C17 -174.33 no
C18 C13 C14 C15 -1.98 no
C12 C13 C18 N4 6.01 no
C14 C13 C18 C17 1.12 no
C14 C13 C18 N4 -178.54 no
C13 C14 C15 C16 1.44 no
C14 C15 C16 C17 0.05 no
C15 C16 C17 C18 -0.91 no
C16 C17 C18 C13 0.31 no
C16 C17 C18 N4 179.96 no
O21 C23 C24 C25 -145.49 no
O21 C23 C24 C29 35.03 no
N22 C23 C24 C25 23.54 no
N22 C23 C24 C29 -155.94 no
C23 C24 C25 C26 179.76 no
C29 C24 C25 C26 -0.75 no
C23 C24 C29 C28 -179.85 no
C25 C24 C29 C28 0.63 no
C24 C25 C26 N27 0.16 no
N27 C28 C29 C24 0.13 no

loop_
_cod_related_entry_id
_cod_related_entry_database
_cod_related_entry_code
1 ChemSpider 30661383
